data_7206287
loop_
_publ_author_name
'Savard, Didier'
'Cook, Cyril'
'Enright, Gary D.'
'Korobkov, Ilia'
'Burchell, Tara J.'
'Murugesu, Muralee'

_publ_section_title
;
 Gradual spin crossover behaviour in a linear trinuclear FeII complex
;
_journal_issue 16
_journal_name_full CrystEngComm
_journal_page_first 5190
_journal_paper_doi 10.1039/c1ce05275f
_journal_volume 13
_journal_year 2011
_chemical_formula_sum 'C96.32 H109.28 N24 Ni3 O39.32 S6'
_chemical_formula_weight 2600.81
_chemical_name_systematic
;

?

;
_space_group_IT_number 2
_symmetry_cell_setting triclinic
_symmetry_space_group_name_Hall '-P 1'
_symmetry_space_group_name_H-M 'P -1'
_atom_sites_solution_hydrogens geom
_atom_sites_solution_primary direct
_atom_sites_solution_secondary difmap
_audit_creation_method SHELXL-97
_cell_angle_alpha 103.588(2)
_cell_angle_beta 109.528(2)
_cell_angle_gamma 111.430(2)
_cell_formula_units_Z 1
_cell_length_a 15.056(2)
_cell_length_b 16.698(2)
_cell_length_c 16.718(2)
_cell_measurement_reflns_used 7514
_cell_measurement_temperature 200(2)
_cell_measurement_theta_max 26.37
_cell_measurement_theta_min 2.23
_cell_volume 3368.1(7)
_computing_cell_refinement 'SMART, Bruker (2000)'
_computing_data_collection 'SMART, Bruker (2000)'
_computing_data_reduction 'XPREP, Bruker (2000)'
_computing_molecular_graphics 'SHELXTL, Bruker (2000)'
_computing_publication_material 'SHELXTL, Bruker (2000)'
_computing_structure_refinement 'SHELXL-97 (Sheldrick, 1997)'
_computing_structure_solution 'SHELXS-97 (Sheldrick, 1990)'
_diffrn_ambient_temperature 200(2)
_diffrn_measured_fraction_theta_full 0.978
_diffrn_measured_fraction_theta_max 0.978
_diffrn_measurement_device_type 'CCD area detector'
_diffrn_measurement_method 'phi and omega scans'
_diffrn_radiation_monochromator graphite
_diffrn_radiation_source 'fine-focus sealed tube'
_diffrn_radiation_type MoK\a
_diffrn_radiation_wavelength 0.71073
_diffrn_reflns_av_R_equivalents 0.0546
_diffrn_reflns_av_sigmaI/netI 0.0617
_diffrn_reflns_limit_h_max 16
_diffrn_reflns_limit_h_min -16
_diffrn_reflns_limit_k_max 18
_diffrn_reflns_limit_k_min -18
_diffrn_reflns_limit_l_max 18
_diffrn_reflns_limit_l_min -18
_diffrn_reflns_number 29317
_diffrn_reflns_theta_full 23.26
_diffrn_reflns_theta_max 23.26
_diffrn_reflns_theta_min 1.55
_diffrn_standards_decay_% <1
_exptl_absorpt_coefficient_mu 0.589
_exptl_absorpt_correction_T_max 0.8668
_exptl_absorpt_correction_T_min 0.7776
_exptl_absorpt_correction_type multi-scan
_exptl_absorpt_process_details 'SADABS, Bruker (2000)'
_exptl_crystal_colour colorless
_exptl_crystal_density_diffrn 1.282
_exptl_crystal_density_meas ?
_exptl_crystal_density_method 'not measured'
_exptl_crystal_description block
_exptl_crystal_F_000 1350
_exptl_crystal_size_max 0.45
_exptl_crystal_size_mid 0.30
_exptl_crystal_size_min 0.25
_refine_diff_density_max 1.420
_refine_diff_density_min -0.540
_refine_diff_density_rms 0.114
_refine_ls_extinction_method none
_refine_ls_goodness_of_fit_ref 1.011
_refine_ls_hydrogen_treatment constr
_refine_ls_matrix_type full
_refine_ls_number_parameters 787
_refine_ls_number_reflns 9465
_refine_ls_number_restraints 3
_refine_ls_restrained_S_all 1.012
_refine_ls_R_factor_all 0.1115
_refine_ls_R_factor_gt 0.0782
_refine_ls_shift/su_max 0.001
_refine_ls_shift/su_mean 0.001
_refine_ls_structure_factor_coef Fsqd
_refine_ls_weighting_details 'calc w=1/[\s^2^(Fo^2^)+(0.1410P)^2^+9.4018P] where P=(Fo^2^+2Fc^2^)/3'
_refine_ls_weighting_scheme calc
_refine_ls_wR_factor_gt 0.2041
_refine_ls_wR_factor_ref 0.2361
_reflns_number_gt 6704
_reflns_number_total 9465
_reflns_threshold_expression >2sigma(I)
_cod_data_source_file c1ce05275f.txt
_cod_data_source_block ds2720
_cod_depositor_comments
;
The following automatic conversions were performed:

'_symmetry_cell_setting' value 'Triclinic' changed to 'triclinic'
according to /home/saulius/struct/CIF-dictionaries/cif_core.dic
dictionary named 'cif_core.dic' version 2.4.1 from 2010-06-29.

Automatic conversion script
Id: cif_fix_values 1715 2011-07-08 13:25:40Z adriana 

The following automatic conversions were performed:

'_exptl_crystal_density_meas' value 'n/a' was changed to '?' - the
value is perceived as not measured.

Automatic conversion script
Id: cif_fix_values 3008 2015-01-20 13:52:24Z robertas 
;
_cod_original_cell_volume 3368.0(8)
_cod_original_sg_symbol_H-M P-1
_cod_database_code 7206287

loop_
_symmetry_equiv_pos_as_xyz
'x, y, z'
'-x, -y, -z'

loop_
_atom_site_label
_atom_site_type_symbol
_atom_site_fract_x
_atom_site_fract_y
_atom_site_fract_z
_atom_site_U_iso_or_equiv
_atom_site_adp_type
_atom_site_occupancy
_atom_site_symmetry_multiplicity
_atom_site_calc_flag
_atom_site_refinement_flags
_atom_site_disorder_assembly
_atom_site_disorder_group
Ni1 Ni 0.5000 0.0000 0.5000 0.0249(3) Uani 1 2 d S . .
Ni2 Ni 0.36661(6) 0.15004(5) 0.52427(6) 0.0296(3) Uani 1 1 d . A .
N1 N 0.4449(4) 0.0234(3) 0.5990(3) 0.0277(11) Uani 1 1 d . . .
N2 N 0.4001(4) 0.0822(3) 0.6099(4) 0.0301(12) Uani 1 1 d . . .
N3 N 0.4074(4) 0.0250(3) 0.7143(4) 0.0321(12) Uani 1 1 d . . .
N4 N 0.3361(6) -0.0631(6) 1.0003(5) 0.0617(19) Uani 1 1 d . . .
N5 N 0.5692(4) 0.1444(3) 0.5292(3) 0.0278(11) Uani 1 1 d . . .
N6 N 0.5188(4) 0.1986(3) 0.5376(4) 0.0322(12) Uani 1 1 d . . .
N7 N 0.6838(4) 0.2892(3) 0.5686(4) 0.0293(12) Uani 1 1 d . . .
N8 N 1.0719(5) 0.6092(4) 0.6754(5) 0.0543(17) Uani 1 1 d . . .
N9 N 0.3564(4) -0.0229(3) 0.3959(4) 0.0294(12) Uani 1 1 d . . .
N10 N 0.3087(4) 0.0324(3) 0.4076(4) 0.0296(12) Uani 1 1 d . . .
N11 N 0.2122(4) -0.0773(4) 0.2663(4) 0.0311(12) Uani 1 1 d . . .
N12 N -0.1287(6) -0.2956(5) -0.0969(5) 0.0600(18) Uani 1 1 d . . .
C2 C 0.3789(5) 0.0822(4) 0.6787(5) 0.0340(15) Uani 1 1 d . . .
H2A H 0.3480 0.1169 0.7010 0.041 Uiso 1 1 calc R . .
C3 C 0.3916(5) 0.0029(4) 0.7880(5) 0.0346(15) Uani 1 1 d . . .
C4 C 0.3337(6) -0.0894(5) 0.7716(5) 0.0469(18) Uani 1 1 d . . .
H4A H 0.3063 -0.1380 0.7129 0.056 Uiso 1 1 calc R . .
C5 C 0.3155(6) -0.1111(5) 0.8421(5) 0.0507(19) Uani 1 1 d . . .
H5A H 0.2761 -0.1746 0.8328 0.061 Uiso 1 1 calc R . .
C6 C 0.3554(6) -0.0393(5) 0.9242(5) 0.0432(17) Uani 1 1 d . . .
C7 C 0.4134(7) 0.0544(5) 0.9436(5) 0.0522(19) Uani 1 1 d . . .
H7A H 0.4403 0.1024 1.0026 0.063 Uiso 1 1 calc R . .
C8 C 0.4308(6) 0.0758(5) 0.8720(5) 0.0489(19) Uani 1 1 d . . .
H8A H 0.4690 0.1394 0.8810 0.059 Uiso 1 1 calc R . .
C9 C 0.6670(5) 0.2005(4) 0.5481(4) 0.0289(14) Uani 1 1 d . . .
H9A H 0.7191 0.1816 0.5474 0.035 Uiso 1 1 calc R . .
C10 C 0.5890(5) 0.2850(4) 0.5613(4) 0.0303(14) Uani 1 1 d . . .
H10A H 0.5762 0.3373 0.5719 0.036 Uiso 1 1 calc R . .
C11 C 0.7807(5) 0.3715(4) 0.5940(4) 0.0293(14) Uani 1 1 d . . .
C12 C 0.8435(5) 0.3639(4) 0.5513(5) 0.0349(15) Uani 1 1 d . . .
H12A H 0.8209 0.3059 0.5038 0.042 Uiso 1 1 calc R . .
C13 C 0.9392(5) 0.4419(5) 0.5791(5) 0.0392(16) Uani 1 1 d . . .
H13A H 0.9852 0.4383 0.5526 0.047 Uiso 1 1 calc R . .
C14 C 0.9670(5) 0.5248(5) 0.6454(5) 0.0386(16) Uani 1 1 d . . .
C15 C 0.9046(6) 0.5343(5) 0.6863(5) 0.0437(17) Uani 1 1 d . . .
H15A H 0.9259 0.5937 0.7308 0.052 Uiso 1 1 calc R . .
C16 C 0.8090(5) 0.4551(4) 0.6617(5) 0.0387(16) Uani 1 1 d . . .
H16A H 0.7649 0.4585 0.6904 0.046 Uiso 1 1 calc R . .
C17 C 0.2967(5) -0.0879(4) 0.3106(4) 0.0320(14) Uani 1 1 d . . .
H17A H 0.3114 -0.1355 0.2841 0.038 Uiso 1 1 calc R . .
C18 C 0.2214(5) -0.0013(4) 0.3297(5) 0.0341(15) Uani 1 1 d . . .
H18A H 0.1723 0.0227 0.3188 0.041 Uiso 1 1 calc R . .
C19 C 0.1248(5) -0.1336(4) 0.1736(4) 0.0337(15) Uani 1 1 d . . .
C20 C 0.1459(5) -0.1708(5) 0.1032(5) 0.0416(17) Uani 1 1 d . . .
H20A H 0.2165 -0.1605 0.1160 0.050 Uiso 1 1 calc R . .
C21 C 0.0624(6) -0.2228(5) 0.0145(5) 0.0475(18) Uani 1 1 d . . .
H21A H 0.0745 -0.2492 -0.0351 0.057 Uiso 1 1 calc R . .
C22 C -0.0386(6) -0.2363(5) -0.0018(5) 0.0436(17) Uani 1 1 d . . .
C23 C -0.0589(6) -0.2010(6) 0.0675(5) 0.054(2) Uani 1 1 d . . .
H23A H -0.1298 -0.2120 0.0542 0.065 Uiso 1 1 calc R . .
C24 C 0.0238(5) -0.1487(5) 0.1578(5) 0.0443(18) Uani 1 1 d . . .
H24A H 0.0106 -0.1242 0.2073 0.053 Uiso 1 1 calc R . .
C25 C 0.1750(14) 0.1531(12) 0.5598(15) 0.057(4) Uani 0.50 1 d P A 1
H25A H 0.0991 0.1126 0.5413 0.086 Uiso 0.50 1 calc PR A 1
H25B H 0.1827 0.2076 0.5444 0.086 Uiso 0.50 1 calc PR A 1
H25C H 0.2180 0.1748 0.6269 0.086 Uiso 0.50 1 calc PR A 1
C26 C 0.318(2) 0.2973(17) 0.452(2) 0.088(7) Uani 0.50 1 d P B 1
H26A H 0.3060 0.3115 0.3968 0.132 Uiso 0.50 1 calc PR B 1
H26B H 0.3807 0.3519 0.5063 0.132 Uiso 0.50 1 calc PR B 1
H26C H 0.2540 0.2831 0.4618 0.132 Uiso 0.50 1 calc PR B 1
C25' C 0.1330(13) 0.1249(13) 0.4846(17) 0.059(5) Uani 0.50 1 d P A 2
H25D H 0.0702 0.0821 0.4875 0.089 Uiso 0.50 1 calc PR A 2
H25E H 0.1123 0.1202 0.4208 0.089 Uiso 0.50 1 calc PR A 2
H25F H 0.1596 0.1897 0.5264 0.089 Uiso 0.50 1 calc PR A 2
C26' C 0.2517(19) 0.2398(19) 0.3991(18) 0.088(7) Uani 0.50 1 d P B 2
H26D H 0.2679 0.2736 0.3608 0.133 Uiso 0.50 1 calc PR B 2
H26E H 0.2453 0.2788 0.4484 0.133 Uiso 0.50 1 calc PR B 2
H26F H 0.1836 0.1807 0.3602 0.133 Uiso 0.50 1 calc PR B 2
C27 C 0.4465(5) -0.0106(4) 0.6615(4) 0.0304(14) Uani 1 1 d . . .
H27A H 0.4716 -0.0543 0.6691 0.036 Uiso 1 1 calc R . .
C28 C 0.0016(5) 0.2488(5) 0.5508(5) 0.0376(16) Uani 1 1 d . . .
C29 C 0.0034(6) 0.2575(5) 0.4708(5) 0.0432(17) Uani 1 1 d . . .
H29A H -0.0542 0.2121 0.4115 0.052 Uiso 1 1 calc R . .
C30 C 0.0898(6) 0.3332(5) 0.4781(6) 0.0468(18) Uani 1 1 d . . .
H30A H 0.0917 0.3382 0.4232 0.056 Uiso 1 1 calc R . .
C31 C 0.1725(6) 0.4008(5) 0.5631(6) 0.051(2) Uani 1 1 d . . .
C32 C 0.1701(6) 0.3922(5) 0.6417(6) 0.054(2) Uani 1 1 d . . .
H32A H 0.2264 0.4393 0.7009 0.065 Uiso 1 1 calc R . .
C33 C 0.0857(6) 0.3149(5) 0.6360(6) 0.053(2) Uani 1 1 d . . .
H33A H 0.0865 0.3081 0.6911 0.064 Uiso 1 1 calc R . .
C34 C 0.2665(7) 0.4849(6) 0.5696(8) 0.073(3) Uani 1 1 d . . .
H34A H 0.3180 0.5261 0.6350 0.110 Uiso 1 1 calc R . .
H34B H 0.2389 0.5204 0.5393 0.110 Uiso 1 1 calc R . .
H34C H 0.3027 0.4620 0.5385 0.110 Uiso 1 1 calc R . .
C35 C 0.2327(7) 0.6177(5) 1.0748(5) 0.0522(19) Uani 1 1 d . . .
C36 C 0.2071(6) 0.6335(6) 0.9952(6) 0.055(2) Uani 1 1 d . . .
H36A H 0.2450 0.6946 0.9981 0.066 Uiso 1 1 calc R . .
C37 C 0.1264(7) 0.5607(6) 0.9111(6) 0.063(2) Uani 1 1 d . . .
H37A H 0.1103 0.5727 0.8567 0.075 Uiso 1 1 calc R . .
C38 C 0.0684(7) 0.4709(5) 0.9036(5) 0.058(2) Uani 1 1 d . . .
C39 C 0.0880(10) 0.4598(7) 0.9850(7) 0.103(4) Uani 1 1 d . . .
H39A H 0.0433 0.4013 0.9833 0.123 Uiso 1 1 calc R . .
C40 C 0.1709(10) 0.5312(7) 1.0705(7) 0.092(4) Uani 1 1 d . . .
H40A H 0.1846 0.5200 1.1254 0.110 Uiso 1 1 calc R . .
C41 C -0.0201(8) 0.3899(7) 0.8111(6) 0.079(3) Uani 1 1 d . . .
H41A H -0.0501 0.3325 0.8211 0.118 Uiso 1 1 calc R . .
H41B H 0.0101 0.3799 0.7684 0.118 Uiso 1 1 calc R . .
H41C H -0.0771 0.4053 0.7844 0.118 Uiso 1 1 calc R . .
C42 C 0.5058(6) 0.2583(5) 0.2264(5) 0.0498(19) Uani 1 1 d . . .
C43 C 0.4241(8) 0.2645(8) 0.1663(8) 0.086(3) Uani 1 1 d . . .
H43A H 0.3611 0.2527 0.1733 0.103 Uiso 1 1 calc R . .
C44 C 0.4344(10) 0.2885(10) 0.0937(9) 0.103(4) Uani 1 1 d . . .
H44A H 0.3743 0.2847 0.0465 0.123 Uiso 1 1 calc R . .
C45 C 0.5290(9) 0.3172(9) 0.0900(8) 0.085(3) Uani 1 1 d . . .
C46 C 0.5430(13) 0.3503(13) 0.0132(11) 0.138(6) Uani 1 1 d . . .
H46A H 0.6159 0.3675 0.0210 0.207 Uiso 1 1 calc R . .
H46B H 0.5317 0.4051 0.0184 0.207 Uiso 1 1 calc R . .
H46C H 0.4901 0.2991 -0.0481 0.207 Uiso 1 1 calc R . .
C47 C 0.6116(8) 0.3133(7) 0.1524(7) 0.071(3) Uani 1 1 d . . .
H47A H 0.6770 0.3311 0.1485 0.085 Uiso 1 1 calc R . .
C48 C 0.6021(6) 0.2843(6) 0.2205(6) 0.057(2) Uani 1 1 d . . .
H48A H 0.6602 0.2818 0.2634 0.069 Uiso 1 1 calc R . .
O1 O 0.2802(6) -0.1472(5) 0.9805(5) 0.087(2) Uani 1 1 d . . .
O2 O 0.3783(6) 0.0002(5) 1.0766(5) 0.085(2) Uani 1 1 d . . .
O3 O 1.1243(4) 0.6024(4) 0.6359(5) 0.0692(17) Uani 1 1 d . . .
O4 O 1.0969(5) 0.6805(4) 0.7384(5) 0.090(2) Uani 1 1 d . . .
O5 O -0.1151(6) -0.3377(6) -0.1543(5) 0.107(3) Uani 1 1 d . . .
O6 O -0.2139(6) -0.2991(6) -0.1102(5) 0.112(3) Uani 1 1 d . . .
O7 O 0.4203(4) 0.2697(3) 0.6385(3) 0.0471(12) Uani 1 1 d . . .
H7B H 0.4426 0.2584 0.6937 0.071 Uiso 1 1 d R . .
H7C H 0.3630 0.2845 0.6320 0.071 Uiso 1 1 d R . .
O8 O 0.3350(4) 0.2201(3) 0.4388(4) 0.0479(12) Uani 1 1 d . . .
H8B H 0.2813 0.1769 0.3880 0.072 Uiso 0.50 1 d PR B 1
H8C H 0.3350 0.1907 0.3899 0.072 Uiso 0.50 1 d PR B 2
O9 O 0.2122(4) 0.1007(3) 0.5111(3) 0.0447(12) Uani 1 1 d . . .
H9B H 0.1998 0.0538 0.5258 0.067 Uiso 0.50 1 d PR A 1
H9C H 0.1801 0.0429 0.4747 0.067 Uiso 0.50 1 d PR A 2
S1 S -0.10797(14) 0.15127(12) 0.54133(15) 0.0492(5) Uani 1 1 d . . .
S2 S 0.33911(17) 0.70790(15) 1.18228(14) 0.0577(6) Uani 1 1 d . . .
S3 S 0.49219(18) 0.22144(17) 0.31456(16) 0.0590(6) Uani 1 1 d . . .
O10 O -0.2004(4) 0.1290(4) 0.4586(4) 0.0643(15) Uani 1 1 d . . .
O11 O -0.0791(5) 0.0763(4) 0.5341(6) 0.086(2) Uani 1 1 d . . .
O12 O -0.1179(4) 0.1823(4) 0.6246(4) 0.0581(14) Uani 1 1 d . . .
O13 O 0.4212(8) 0.6839(8) 1.2020(6) 0.187(7) Uani 1 1 d . . .
O14 O 0.3670(5) 0.7957(4) 1.1731(5) 0.088(2) Uani 1 1 d . . .
O15 O 0.2970(6) 0.7120(5) 1.2463(5) 0.101(2) Uani 1 1 d . . .
O16 O 0.5838(5) 0.2133(4) 0.3616(4) 0.0705(17) Uani 1 1 d . . .
O17 O 0.3980(6) 0.1258(6) 0.2658(6) 0.115(3) Uani 1 1 d . . .
O18 O 0.4750(9) 0.2860(7) 0.3696(6) 0.123(3) Uani 1 1 d . . .
O19 O 0.3918(17) 0.4548(16) 0.3446(15) 0.157(8) Uiso 0.50 1 d PD . .
H19 H 0.4150 0.4696 0.3081 0.235 Uiso 0.50 1 calc PR . .
C49 C 0.4762(14) 0.4497(13) 0.4199(12) 0.069(5) Uiso 0.50 1 d PD . .
H49A H 0.5458 0.4810 0.4206 0.103 Uiso 0.50 1 calc PR . .
H49B H 0.4559 0.3836 0.4079 0.103 Uiso 0.50 1 calc PR . .
H49C H 0.4819 0.4811 0.4802 0.103 Uiso 0.50 1 calc PR . .
O20 O 0.1914(9) 0.0777(8) 0.1550(7) 0.029(3) Uiso 0.33 1 d PD . .
H20 H 0.1742 0.1196 0.1686 0.044 Uiso 0.33 1 calc PR . .
C50 C 0.1630(15) 0.0443(12) 0.0576(10) 0.029(4) Uiso 0.33 1 d PD . .
H50A H 0.1254 0.0748 0.0284 0.043 Uiso 0.33 1 calc PR . .
H50B H 0.1157 -0.0241 0.0278 0.043 Uiso 0.33 1 calc PR . .
H50C H 0.2285 0.0594 0.0505 0.043 Uiso 0.33 1 calc PR . .
O21 O 0.0438(12) 0.0648(10) 0.2139(10) 0.045(3) Uiso 0.33 1 d PD . .
H21 H 0.1068 0.0923 0.2577 0.068 Uiso 0.33 1 calc PR . .
C51 C 0.002(2) 0.1344(19) 0.210(2) 0.077(8) Uiso 0.33 1 d PD . .
H51A H 0.0615 0.1982 0.2529 0.116 Uiso 0.33 1 calc PR . .
H51B H -0.0550 0.1192 0.2286 0.116 Uiso 0.33 1 calc PR . .
H51C H -0.0260 0.1309 0.1468 0.116 Uiso 0.33 1 calc PR . .
O22 O 0.576(3) 0.482(2) -0.115(2) 0.096(9) Uiso 0.25 1 d P . .
H22A H 0.4922 0.4536 -0.1448 0.144 Uiso 0.25 1 d PR . .
H22B H 0.6183 0.5116 -0.1439 0.144 Uiso 0.25 1 d PR . .
O23 O 0.285(2) 0.1804(18) 0.7988(17) 0.071(6) Uiso 0.25 1 d P . .
H23B H 0.2240 0.1177 0.7706 0.106 Uiso 0.25 1 d PR . .
H23C H 0.2855 0.2274 0.8492 0.106 Uiso 0.25 1 d PR . .

loop_
_atom_site_aniso_label
_atom_site_aniso_U_11
_atom_site_aniso_U_22
_atom_site_aniso_U_33
_atom_site_aniso_U_23
_atom_site_aniso_U_13
_atom_site_aniso_U_12
Ni1 0.0208(6) 0.0203(6) 0.0361(6) 0.0113(5) 0.0164(5) 0.0095(5)
Ni2 0.0253(4) 0.0253(4) 0.0442(5) 0.0142(4) 0.0201(4) 0.0144(4)
N1 0.024(3) 0.022(3) 0.038(3) 0.013(2) 0.018(2) 0.009(2)
N2 0.028(3) 0.025(3) 0.043(3) 0.014(2) 0.022(3) 0.015(2)
N3 0.029(3) 0.028(3) 0.039(3) 0.012(2) 0.020(2) 0.012(2)
N4 0.066(5) 0.081(6) 0.069(5) 0.045(5) 0.048(4) 0.041(4)
N5 0.026(3) 0.024(3) 0.036(3) 0.013(2) 0.016(2) 0.012(2)
N6 0.030(3) 0.024(3) 0.046(3) 0.014(2) 0.019(3) 0.015(2)
N7 0.024(3) 0.023(3) 0.040(3) 0.014(2) 0.018(2) 0.008(2)
N8 0.041(4) 0.038(4) 0.061(4) 0.021(3) 0.016(3) 0.003(3)
N9 0.023(3) 0.026(3) 0.037(3) 0.011(2) 0.015(2) 0.010(2)
N10 0.026(3) 0.030(3) 0.042(3) 0.017(2) 0.019(3) 0.019(2)
N11 0.025(3) 0.033(3) 0.038(3) 0.017(2) 0.016(2) 0.013(2)
N12 0.050(4) 0.070(5) 0.043(4) 0.009(3) 0.011(3) 0.032(4)
C2 0.033(4) 0.035(4) 0.043(4) 0.015(3) 0.024(3) 0.020(3)
C3 0.038(4) 0.033(4) 0.041(4) 0.016(3) 0.027(3) 0.017(3)
C4 0.053(5) 0.036(4) 0.044(4) 0.013(3) 0.026(4) 0.013(4)
C5 0.050(5) 0.038(4) 0.058(5) 0.021(4) 0.032(4) 0.009(4)
C6 0.046(4) 0.048(4) 0.047(4) 0.024(4) 0.032(4) 0.022(4)
C7 0.066(5) 0.040(4) 0.049(4) 0.012(4) 0.036(4) 0.019(4)
C8 0.055(5) 0.032(4) 0.052(5) 0.012(3) 0.033(4) 0.011(3)
C9 0.026(3) 0.026(3) 0.037(4) 0.012(3) 0.017(3) 0.014(3)
C10 0.024(3) 0.025(3) 0.043(4) 0.011(3) 0.016(3) 0.013(3)
C11 0.021(3) 0.023(3) 0.036(4) 0.010(3) 0.012(3) 0.006(3)
C12 0.033(4) 0.028(3) 0.041(4) 0.011(3) 0.019(3) 0.012(3)
C13 0.026(4) 0.042(4) 0.051(4) 0.022(3) 0.021(3) 0.013(3)
C14 0.025(3) 0.031(4) 0.041(4) 0.012(3) 0.010(3) 0.002(3)
C15 0.044(4) 0.027(4) 0.048(4) 0.010(3) 0.024(4) 0.007(3)
C16 0.035(4) 0.033(4) 0.042(4) 0.010(3) 0.020(3) 0.012(3)
C17 0.027(3) 0.029(3) 0.041(4) 0.014(3) 0.017(3) 0.014(3)
C18 0.028(4) 0.037(4) 0.042(4) 0.018(3) 0.018(3) 0.017(3)
C19 0.031(4) 0.030(3) 0.038(4) 0.017(3) 0.015(3) 0.012(3)
C20 0.033(4) 0.056(4) 0.040(4) 0.016(4) 0.020(3) 0.025(4)
C21 0.047(5) 0.057(5) 0.040(4) 0.017(4) 0.020(4) 0.029(4)
C22 0.042(4) 0.044(4) 0.037(4) 0.013(3) 0.012(3) 0.021(3)
C23 0.038(4) 0.068(5) 0.055(5) 0.019(4) 0.021(4) 0.029(4)
C24 0.026(4) 0.052(4) 0.039(4) 0.004(3) 0.013(3) 0.015(3)
C25 0.045(10) 0.052(10) 0.073(12) 0.018(10) 0.030(10) 0.025(9)
C26 0.103(19) 0.072(15) 0.14(2) 0.072(16) 0.074(18) 0.063(15)
C25' 0.034(9) 0.059(11) 0.117(17) 0.057(12) 0.042(11) 0.035(9)
C26' 0.072(16) 0.084(17) 0.099(18) 0.041(14) 0.025(13) 0.039(13)
C27 0.026(3) 0.027(3) 0.042(4) 0.013(3) 0.018(3) 0.014(3)
C28 0.031(4) 0.034(4) 0.056(5) 0.019(3) 0.025(4) 0.019(3)
C29 0.035(4) 0.037(4) 0.057(5) 0.013(3) 0.021(4) 0.021(3)
C30 0.050(5) 0.047(4) 0.062(5) 0.031(4) 0.034(4) 0.029(4)
C31 0.042(4) 0.041(4) 0.089(6) 0.032(4) 0.039(5) 0.028(4)
C32 0.032(4) 0.044(4) 0.071(6) 0.016(4) 0.018(4) 0.012(4)
C33 0.043(5) 0.055(5) 0.065(5) 0.027(4) 0.029(4) 0.023(4)
C34 0.056(5) 0.046(5) 0.130(9) 0.039(5) 0.059(6) 0.020(4)
C35 0.066(5) 0.041(4) 0.043(4) 0.012(4) 0.028(4) 0.019(4)
C36 0.055(5) 0.045(4) 0.055(5) 0.020(4) 0.024(4) 0.014(4)
C37 0.070(6) 0.066(6) 0.048(5) 0.025(4) 0.025(5) 0.030(5)
C38 0.074(6) 0.038(4) 0.046(5) 0.011(4) 0.020(4) 0.024(4)
C39 0.129(10) 0.037(5) 0.065(7) 0.019(5) 0.007(6) 0.003(6)
C40 0.137(10) 0.065(6) 0.051(6) 0.030(5) 0.031(6) 0.036(7)
C41 0.091(7) 0.062(6) 0.044(5) 0.008(4) 0.006(5) 0.031(5)
C42 0.050(5) 0.057(5) 0.054(5) 0.028(4) 0.027(4) 0.031(4)
C43 0.071(6) 0.140(10) 0.109(8) 0.092(8) 0.063(6) 0.067(7)
C44 0.100(9) 0.167(12) 0.108(9) 0.102(9) 0.061(7) 0.087(9)
C45 0.092(8) 0.125(9) 0.107(8) 0.084(8) 0.074(7) 0.073(7)
C46 0.155(13) 0.224(17) 0.172(14) 0.159(14) 0.126(12) 0.130(13)
C47 0.072(6) 0.083(7) 0.101(7) 0.054(6) 0.066(6) 0.045(5)
C48 0.047(5) 0.064(5) 0.065(5) 0.028(4) 0.030(4) 0.028(4)
O1 0.106(5) 0.074(5) 0.092(5) 0.050(4) 0.069(4) 0.024(4)
O2 0.123(6) 0.090(5) 0.056(4) 0.031(4) 0.062(4) 0.048(4)
O3 0.038(3) 0.059(4) 0.099(5) 0.027(3) 0.041(3) 0.007(3)
O4 0.070(4) 0.039(3) 0.093(5) -0.007(3) 0.037(4) -0.019(3)
O5 0.075(5) 0.144(7) 0.053(4) -0.016(4) 0.014(4) 0.055(5)
O6 0.057(4) 0.163(8) 0.062(4) -0.008(4) -0.003(3) 0.061(5)
O7 0.046(3) 0.040(3) 0.059(3) 0.012(2) 0.024(2) 0.030(2)
O8 0.053(3) 0.046(3) 0.068(3) 0.034(3) 0.036(3) 0.034(3)
O9 0.036(3) 0.042(3) 0.070(3) 0.023(2) 0.031(3) 0.026(2)
S1 0.0361(10) 0.0345(10) 0.0845(15) 0.0229(10) 0.0373(11) 0.0169(8)
S2 0.0584(13) 0.0525(12) 0.0434(11) 0.0058(9) 0.0172(10) 0.0231(10)
S3 0.0654(14) 0.0745(15) 0.0645(13) 0.0410(12) 0.0417(12) 0.0420(12)
O10 0.037(3) 0.055(3) 0.069(4) 0.008(3) 0.020(3) 0.006(3)
O11 0.060(4) 0.047(3) 0.180(7) 0.049(4) 0.079(5) 0.031(3)
O12 0.046(3) 0.062(3) 0.070(4) 0.032(3) 0.036(3) 0.019(3)
O13 0.149(8) 0.175(9) 0.103(6) -0.075(6) -0.055(6) 0.132(8)
O14 0.066(4) 0.050(4) 0.097(5) 0.011(3) 0.019(4) 0.007(3)
O15 0.109(6) 0.083(5) 0.063(4) -0.003(4) 0.047(4) 0.014(4)
O16 0.097(5) 0.082(4) 0.073(4) 0.045(3) 0.047(4) 0.067(4)
O17 0.086(5) 0.124(7) 0.099(6) 0.063(5) 0.035(5) 0.012(5)
O18 0.239(10) 0.156(8) 0.136(7) 0.109(6) 0.147(8) 0.168(8)

loop_
_atom_type_symbol
_atom_type_description
_atom_type_scat_dispersion_real
_atom_type_scat_dispersion_imag
_atom_type_scat_source
C C 0.0033 0.0016 'International Tables Vol C Tables 4.2.6.8 and 6.1.1.4'
H H 0.0000 0.0000 'International Tables Vol C Tables 4.2.6.8 and 6.1.1.4'
N N 0.0061 0.0033 'International Tables Vol C Tables 4.2.6.8 and 6.1.1.4'
O O 0.0106 0.0060 'International Tables Vol C Tables 4.2.6.8 and 6.1.1.4'
S S 0.1246 0.1234 'International Tables Vol C Tables 4.2.6.8 and 6.1.1.4'
Ni Ni 0.3393 1.1124 'International Tables Vol C Tables 4.2.6.8 and 6.1.1.4'

loop_
_geom_angle_atom_site_label_1
_geom_angle_atom_site_label_2
_geom_angle_atom_site_label_3
_geom_angle
_geom_angle_site_symmetry_1
_geom_angle_site_symmetry_3
_geom_angle_publ_flag
N9 Ni1 N9 180.000(2) . 2_656 ?
N9 Ni1 N5 89.83(19) . . ?
N9 Ni1 N5 90.17(19) 2_656 . ?
N9 Ni1 N5 90.17(19) . 2_656 ?
N9 Ni1 N5 89.83(19) 2_656 2_656 ?
N5 Ni1 N5 179.999(2) . 2_656 ?
N9 Ni1 N1 90.23(19) . . ?
N9 Ni1 N1 89.77(19) 2_656 . ?
N5 Ni1 N1 89.40(18) . . ?
N5 Ni1 N1 90.60(18) 2_656 . ?
N9 Ni1 N1 89.77(19) . 2_656 ?
N9 Ni1 N1 90.23(19) 2_656 2_656 ?
N5 Ni1 N1 90.60(18) . 2_656 ?
N5 Ni1 N1 89.40(18) 2_656 2_656 ?
N1 Ni1 N1 180.000(1) . 2_656 ?
N10 Ni2 N6 91.18(19) . . ?
N10 Ni2 N2 91.60(19) . . ?
N6 Ni2 N2 89.9(2) . . ?
N10 Ni2 O9 88.88(19) . . ?
N6 Ni2 O9 179.8(2) . . ?
N2 Ni2 O9 89.93(19) . . ?
N10 Ni2 O7 177.62(19) . . ?
N6 Ni2 O7 90.11(19) . . ?
N2 Ni2 O7 90.4(2) . . ?
O9 Ni2 O7 89.84(18) . . ?
N10 Ni2 O8 88.9(2) . . ?
N6 Ni2 O8 89.5(2) . . ?
N2 Ni2 O8 179.2(2) . . ?
O9 Ni2 O8 90.71(19) . . ?
O7 Ni2 O8 89.1(2) . . ?
C27 N1 N2 106.6(5) . . ?
C27 N1 Ni1 128.8(4) . . ?
N2 N1 Ni1 124.7(4) . . ?
C2 N2 N1 107.9(5) . . ?
C2 N2 Ni2 127.2(4) . . ?
N1 N2 Ni2 124.7(4) . . ?
C27 N3 C2 105.4(5) . . ?
C27 N3 C3 128.0(5) . . ?
C2 N3 C3 126.5(5) . . ?
O2 N4 O1 124.8(7) . . ?
O2 N4 C6 118.7(7) . . ?
O1 N4 C6 116.4(7) . . ?
C9 N5 N6 107.4(5) . . ?
C9 N5 Ni1 127.4(4) . . ?
N6 N5 Ni1 125.1(4) . . ?
C10 N6 N5 107.1(5) . . ?
C10 N6 Ni2 127.6(4) . . ?
N5 N6 Ni2 125.1(4) . . ?
C9 N7 C10 105.6(5) . . ?
C9 N7 C11 127.7(5) . . ?
C10 N7 C11 126.7(5) . . ?
O3 N8 O4 125.1(7) . . ?
O3 N8 C14 118.5(7) . . ?
O4 N8 C14 116.4(7) . . ?
C17 N9 N10 107.5(5) . . ?
C17 N9 Ni1 128.8(4) . . ?
N10 N9 Ni1 123.7(4) . . ?
C18 N10 N9 107.7(5) . . ?
C18 N10 Ni2 125.8(4) . . ?
N9 N10 Ni2 126.5(4) . . ?
C17 N11 C18 105.9(5) . . ?
C17 N11 C19 129.3(5) . . ?
C18 N11 C19 124.7(5) . . ?
O5 N12 O6 123.5(7) . . ?
O5 N12 C22 119.6(7) . . ?
O6 N12 C22 116.8(7) . . ?
N2 C2 N3 109.7(5) . . ?
C4 C3 C8 122.0(6) . . ?
C4 C3 N3 118.9(6) . . ?
C8 C3 N3 119.0(6) . . ?
C3 C4 C5 119.1(7) . . ?
C6 C5 C4 118.2(7) . . ?
C5 C6 C7 124.7(7) . . ?
C5 C6 N4 118.1(7) . . ?
C7 C6 N4 117.2(7) . . ?
C6 C7 C8 116.7(7) . . ?
C7 C8 C3 119.2(7) . . ?
N5 C9 N7 110.3(5) . . ?
N6 C10 N7 109.6(5) . . ?
C12 C11 C16 122.7(6) . . ?
C12 C11 N7 118.7(5) . . ?
C16 C11 N7 118.6(5) . . ?
C13 C12 C11 118.7(6) . . ?
C12 C13 C14 118.8(6) . . ?
C13 C14 C15 123.3(6) . . ?
C13 C14 N8 118.3(6) . . ?
C15 C14 N8 118.4(6) . . ?
C14 C15 C16 118.9(6) . . ?
C15 C16 C11 117.6(6) . . ?
N11 C17 N9 110.0(5) . . ?
N10 C18 N11 109.0(5) . . ?
C24 C19 C20 122.2(6) . . ?
C24 C19 N11 118.9(6) . . ?
C20 C19 N11 118.9(6) . . ?
C21 C20 C19 118.5(6) . . ?
C22 C21 C20 119.4(7) . . ?
C21 C22 C23 121.8(7) . . ?
C21 C22 N12 118.9(7) . . ?
C23 C22 N12 119.2(7) . . ?
C22 C23 C24 120.0(7) . . ?
C19 C24 C23 118.1(7) . . ?
N1 C27 N3 110.4(5) . . ?
C33 C28 C29 119.5(7) . . ?
C33 C28 S1 121.1(6) . . ?
C29 C28 S1 119.4(5) . . ?
C30 C29 C28 119.5(7) . . ?
C29 C30 C31 121.2(7) . . ?
C32 C31 C30 119.0(7) . . ?
C32 C31 C34 120.6(8) . . ?
C30 C31 C34 120.3(8) . . ?
C31 C32 C33 120.7(8) . . ?
C32 C33 C28 119.9(8) . . ?
C40 C35 C36 119.0(8) . . ?
C40 C35 S2 119.9(7) . . ?
C36 C35 S2 121.1(6) . . ?
C35 C36 C37 120.0(8) . . ?
C38 C37 C36 122.2(8) . . ?
C37 C38 C39 116.3(8) . . ?
C37 C38 C41 122.6(8) . . ?
C39 C38 C41 120.9(8) . . ?
C38 C39 C40 122.5(9) . . ?
C35 C40 C39 119.5(9) . . ?
C43 C42 C48 119.9(8) . . ?
C43 C42 S3 120.1(6) . . ?
C48 C42 S3 120.0(6) . . ?
C44 C43 C42 119.0(9) . . ?
C45 C44 C43 120.9(10) . . ?
C44 C45 C47 119.2(9) . . ?
C44 C45 C46 121.0(10) . . ?
C47 C45 C46 119.8(9) . . ?
C48 C47 C45 121.4(8) . . ?
C47 C48 C42 119.2(8) . . ?
C26' O8 C26 42.1(12) . . ?
C26' O8 Ni2 136.1(12) . . ?
C26 O8 Ni2 131.9(12) . . ?
C25' O9 C25 45.4(10) . . ?
C25' O9 Ni2 135.6(7) . . ?
C25 O9 Ni2 126.4(8) . . ?
O12 S1 O10 112.5(3) . . ?
O12 S1 O11 112.8(4) . . ?
O10 S1 O11 113.0(4) . . ?
O12 S1 C28 106.3(3) . . ?
O10 S1 C28 105.7(3) . . ?
O11 S1 C28 105.9(3) . . ?
O13 S2 O15 115.8(7) . . ?
O13 S2 O14 114.5(7) . . ?
O15 S2 O14 105.8(5) . . ?
O13 S2 C35 105.5(4) . . ?
O15 S2 C35 106.8(4) . . ?
O14 S2 C35 108.1(4) . . ?
O16 S3 O18 115.7(5) . . ?
O16 S3 O17 107.5(5) . . ?
O18 S3 O17 112.0(6) . . ?
O16 S3 C42 108.6(4) . . ?
O18 S3 C42 106.8(4) . . ?
O17 S3 C42 105.8(4) . . ?

loop_
_geom_bond_atom_site_label_1
_geom_bond_atom_site_label_2
_geom_bond_distance
_geom_bond_site_symmetry_2
_geom_bond_publ_flag
Ni1 N9 2.102(5) . ?
Ni1 N9 2.102(5) 2_656 ?
Ni1 N5 2.100(5) . ?
Ni1 N5 2.100(5) 2_656 ?
Ni1 N1 2.105(5) . ?
Ni1 N1 2.105(5) 2_656 ?
Ni2 N10 2.058(5) . ?
Ni2 N6 2.044(5) . ?
Ni2 N2 2.069(5) . ?
Ni2 O9 2.075(4) . ?
Ni2 O7 2.071(5) . ?
Ni2 O8 2.091(5) . ?
N1 C27 1.299(8) . ?
N1 N2 1.390(6) . ?
N2 C2 1.292(8) . ?
N3 C27 1.355(8) . ?
N3 C2 1.359(8) . ?
N3 C3 1.434(8) . ?
N4 O2 1.218(9) . ?
N4 O1 1.234(9) . ?
N4 C6 1.504(10) . ?
N5 C9 1.299(8) . ?
N5 N6 1.387(6) . ?
N6 C10 1.301(8) . ?
N7 C9 1.342(7) . ?
N7 C10 1.366(7) . ?
N7 C11 1.429(8) . ?
N8 O3 1.204(8) . ?
N8 O4 1.219(9) . ?
N8 C14 1.498(9) . ?
N9 C17 1.313(8) . ?
N9 N10 1.378(6) . ?
N10 C18 1.307(8) . ?
N11 C17 1.341(8) . ?
N11 C18 1.376(8) . ?
N11 C19 1.437(8) . ?
N12 O5 1.174(9) . ?
N12 O6 1.203(9) . ?
N12 C22 1.478(10) . ?
C3 C4 1.367(9) . ?
C3 C8 1.385(9) . ?
C4 C5 1.393(10) . ?
C5 C6 1.352(10) . ?
C6 C7 1.375(10) . ?
C7 C8 1.404(11) . ?
C11 C12 1.385(9) . ?
C11 C16 1.382(9) . ?
C12 C13 1.373(9) . ?
C13 C14 1.366(9) . ?
C14 C15 1.365(10) . ?
C15 C16 1.396(9) . ?
C19 C24 1.366(9) . ?
C19 C20 1.386(9) . ?
C20 C21 1.372(10) . ?
C21 C22 1.371(10) . ?
C22 C23 1.354(10) . ?
C23 C24 1.386(10) . ?
C25 O9 1.438(16) . ?
C26 O8 1.390(19) . ?
C25' O9 1.366(14) . ?
C26' O8 1.40(2) . ?
C28 C33 1.373(11) . ?
C28 C29 1.387(10) . ?
C28 S1 1.772(7) . ?
C29 C30 1.387(10) . ?
C30 C31 1.372(11) . ?
C31 C32 1.366(12) . ?
C31 C34 1.537(11) . ?
C32 C33 1.398(11) . ?
C35 C40 1.371(13) . ?
C35 C36 1.372(11) . ?
C35 S2 1.763(8) . ?
C36 C37 1.381(11) . ?
C37 C38 1.381(12) . ?
C38 C39 1.365(13) . ?
C38 C41 1.522(11) . ?
C39 C40 1.393(14) . ?
C42 C43 1.359(12) . ?
C42 C48 1.399(11) . ?
C42 S3 1.769(8) . ?
C43 C44 1.402(14) . ?
C44 C45 1.356(14) . ?
C45 C47 1.364(13) . ?
C45 C46 1.558(15) . ?
C47 C48 1.367(12) . ?
S1 O12 1.444(6) . ?
S1 O10 1.443(6) . ?
S1 O11 1.460(6) . ?
S2 O13 1.396(8) . ?
S2 O15 1.416(7) . ?
S2 O14 1.431(7) . ?
S3 O16 1.414(6) . ?
S3 O18 1.404(7) . ?
S3 O17 1.478(8) . ?
O19 C49 1.506(17) . ?
O20 C50 1.441(15) . ?
O21 C51 1.509(17) . ?

loop_
_geom_torsion_atom_site_label_1
_geom_torsion_atom_site_label_2
_geom_torsion_atom_site_label_3
_geom_torsion_atom_site_label_4
_geom_torsion
_geom_torsion_site_symmetry_1
_geom_torsion_site_symmetry_2
_geom_torsion_site_symmetry_3
_geom_torsion_site_symmetry_4
_geom_torsion_publ_flag
N9 Ni1 N1 C27 133.3(5) . . . . ?
N9 Ni1 N1 C27 -46.7(5) 2_656 . . . ?
N5 Ni1 N1 C27 -136.8(5) . . . . ?
N5 Ni1 N1 C27 43.2(5) 2_656 . . . ?
N1 Ni1 N1 C27 -107(32) 2_656 . . . ?
N9 Ni1 N1 N2 -47.9(4) . . . . ?
N9 Ni1 N1 N2 132.1(4) 2_656 . . . ?
N5 Ni1 N1 N2 41.9(4) . . . . ?
N5 Ni1 N1 N2 -138.1(4) 2_656 . . . ?
N1 Ni1 N1 N2 72(32) 2_656 . . . ?
C27 N1 N2 C2 1.1(6) . . . . ?
Ni1 N1 N2 C2 -177.9(4) . . . . ?
C27 N1 N2 Ni2 -175.6(4) . . . . ?
Ni1 N1 N2 Ni2 5.4(6) . . . . ?
N10 Ni2 N2 C2 -134.8(5) . . . . ?
N6 Ni2 N2 C2 134.0(5) . . . . ?
O9 Ni2 N2 C2 -46.0(5) . . . . ?
O7 Ni2 N2 C2 43.9(5) . . . . ?
O8 Ni2 N2 C2 99(14) . . . . ?
N10 Ni2 N2 N1 41.3(4) . . . . ?
N6 Ni2 N2 N1 -49.9(4) . . . . ?
O9 Ni2 N2 N1 130.2(4) . . . . ?
O7 Ni2 N2 N1 -140.0(4) . . . . ?
O8 Ni2 N2 N1 -85(14) . . . . ?
N9 Ni1 N5 C9 -139.7(5) . . . . ?
N9 Ni1 N5 C9 40.3(5) 2_656 . . . ?
N5 Ni1 N5 C9 143(20) 2_656 . . . ?
N1 Ni1 N5 C9 130.1(5) . . . . ?
N1 Ni1 N5 C9 -49.9(5) 2_656 . . . ?
N9 Ni1 N5 N6 44.7(5) . . . . ?
N9 Ni1 N5 N6 -135.3(5) 2_656 . . . ?
N5 Ni1 N5 N6 -32(20) 2_656 . . . ?
N1 Ni1 N5 N6 -45.6(5) . . . . ?
N1 Ni1 N5 N6 134.4(5) 2_656 . . . ?
C9 N5 N6 C10 -0.2(7) . . . . ?
Ni1 N5 N6 C10 176.2(4) . . . . ?
C9 N5 N6 Ni2 -175.8(4) . . . . ?
Ni1 N5 N6 Ni2 0.5(7) . . . . ?
N10 Ni2 N6 C10 140.2(6) . . . . ?
N2 Ni2 N6 C10 -128.2(6) . . . . ?
O9 Ni2 N6 C10 -110(100) . . . . ?
O7 Ni2 N6 C10 -37.8(6) . . . . ?
O8 Ni2 N6 C10 51.4(6) . . . . ?
N10 Ni2 N6 N5 -45.0(5) . . . . ?
N2 Ni2 N6 N5 46.6(5) . . . . ?
O9 Ni2 N6 N5 64(100) . . . . ?
O7 Ni2 N6 N5 137.0(5) . . . . ?
O8 Ni2 N6 N5 -133.8(5) . . . . ?
N9 Ni1 N9 C17 -17(40) 2_656 . . . ?
N5 Ni1 N9 C17 133.3(5) . . . . ?
N5 Ni1 N9 C17 -46.7(5) 2_656 . . . ?
N1 Ni1 N9 C17 -137.3(5) . . . . ?
N1 Ni1 N9 C17 42.7(5) 2_656 . . . ?
N9 Ni1 N9 N10 164(39) 2_656 . . . ?
N5 Ni1 N9 N10 -45.6(4) . . . . ?
N5 Ni1 N9 N10 134.4(4) 2_656 . . . ?
N1 Ni1 N9 N10 43.8(4) . . . . ?
N1 Ni1 N9 N10 -136.2(4) 2_656 . . . ?
C17 N9 N10 C18 0.8(6) . . . . ?
Ni1 N9 N10 C18 180.0(4) . . . . ?
C17 N9 N10 Ni2 -177.1(4) . . . . ?
Ni1 N9 N10 Ni2 2.1(6) . . . . ?
N6 Ni2 N10 C18 -133.6(5) . . . . ?
N2 Ni2 N10 C18 136.5(5) . . . . ?
O9 Ni2 N10 C18 46.6(5) . . . . ?
O7 Ni2 N10 C18 -11(5) . . . . ?
O8 Ni2 N10 C18 -44.1(5) . . . . ?
N6 Ni2 N10 N9 44.0(5) . . . . ?
N2 Ni2 N10 N9 -46.0(5) . . . . ?
O9 Ni2 N10 N9 -135.9(5) . . . . ?
O7 Ni2 N10 N9 167(5) . . . . ?
O8 Ni2 N10 N9 133.4(5) . . . . ?
N1 N2 C2 N3 -0.3(7) . . . . ?
Ni2 N2 C2 N3 176.4(4) . . . . ?
C27 N3 C2 N2 -0.6(7) . . . . ?
C3 N3 C2 N2 -176.7(6) . . . . ?
C27 N3 C3 C4 -52.5(9) . . . . ?
C2 N3 C3 C4 122.6(7) . . . . ?
C27 N3 C3 C8 130.6(7) . . . . ?
C2 N3 C3 C8 -54.2(9) . . . . ?
C8 C3 C4 C5 -1.5(11) . . . . ?
N3 C3 C4 C5 -178.2(6) . . . . ?
C3 C4 C5 C6 0.6(11) . . . . ?
C4 C5 C6 C7 -0.1(12) . . . . ?
C4 C5 C6 N4 -179.7(7) . . . . ?
O2 N4 C6 C5 174.6(8) . . . . ?
O1 N4 C6 C5 -3.3(10) . . . . ?
O2 N4 C6 C7 -5.0(11) . . . . ?
O1 N4 C6 C7 177.0(8) . . . . ?
C5 C6 C7 C8 0.5(12) . . . . ?
N4 C6 C7 C8 -179.9(7) . . . . ?
C6 C7 C8 C3 -1.3(11) . . . . ?
C4 C3 C8 C7 1.9(11) . . . . ?
N3 C3 C8 C7 178.6(7) . . . . ?
N6 N5 C9 N7 0.1(7) . . . . ?
Ni1 N5 C9 N7 -176.2(4) . . . . ?
C10 N7 C9 N5 0.0(7) . . . . ?
C11 N7 C9 N5 179.3(6) . . . . ?
N5 N6 C10 N7 0.1(7) . . . . ?
Ni2 N6 C10 N7 175.7(4) . . . . ?
C9 N7 C10 N6 -0.1(7) . . . . ?
C11 N7 C10 N6 -179.4(6) . . . . ?
C9 N7 C11 C12 37.2(9) . . . . ?
C10 N7 C11 C12 -143.7(6) . . . . ?
C9 N7 C11 C16 -141.5(6) . . . . ?
C10 N7 C11 C16 37.7(9) . . . . ?
C16 C11 C12 C13 1.7(10) . . . . ?
N7 C11 C12 C13 -176.9(6) . . . . ?
C11 C12 C13 C14 -2.2(10) . . . . ?
C12 C13 C14 C15 0.3(11) . . . . ?
C12 C13 C14 N8 179.6(6) . . . . ?
O3 N8 C14 C13 4.7(10) . . . . ?
O4 N8 C14 C13 -176.0(7) . . . . ?
O3 N8 C14 C15 -176.0(7) . . . . ?
O4 N8 C14 C15 3.3(10) . . . . ?
C13 C14 C15 C16 2.0(11) . . . . ?
N8 C14 C15 C16 -177.2(6) . . . . ?
C14 C15 C16 C11 -2.4(10) . . . . ?
C12 C11 C16 C15 0.6(10) . . . . ?
N7 C11 C16 C15 179.2(6) . . . . ?
C18 N11 C17 N9 -0.5(7) . . . . ?
C19 N11 C17 N9 -177.9(5) . . . . ?
N10 N9 C17 N11 -0.2(7) . . . . ?
Ni1 N9 C17 N11 -179.2(4) . . . . ?
N9 N10 C18 N11 -1.2(7) . . . . ?
Ni2 N10 C18 N11 176.8(4) . . . . ?
C17 N11 C18 N10 1.1(7) . . . . ?
C19 N11 C18 N10 178.6(5) . . . . ?
C17 N11 C19 C24 142.6(7) . . . . ?
C18 N11 C19 C24 -34.4(9) . . . . ?
C17 N11 C19 C20 -37.3(9) . . . . ?
C18 N11 C19 C20 145.8(6) . . . . ?
C24 C19 C20 C21 1.5(11) . . . . ?
N11 C19 C20 C21 -178.7(6) . . . . ?
C19 C20 C21 C22 0.1(11) . . . . ?
C20 C21 C22 C23 -1.1(12) . . . . ?
C20 C21 C22 N12 -177.6(7) . . . . ?
O5 N12 C22 C21 7.8(12) . . . . ?
O6 N12 C22 C21 -173.7(9) . . . . ?
O5 N12 C22 C23 -168.8(9) . . . . ?
O6 N12 C22 C23 9.7(12) . . . . ?
C21 C22 C23 C24 0.6(12) . . . . ?
N12 C22 C23 C24 177.1(7) . . . . ?
C20 C19 C24 C23 -1.9(11) . . . . ?
N11 C19 C24 C23 178.2(6) . . . . ?
C22 C23 C24 C19 0.9(12) . . . . ?
N2 N1 C27 N3 -1.5(6) . . . . ?
Ni1 N1 C27 N3 177.4(4) . . . . ?
C2 N3 C27 N1 1.4(7) . . . . ?
C3 N3 C27 N1 177.3(6) . . . . ?
C33 C28 C29 C30 -0.3(10) . . . . ?
S1 C28 C29 C30 -179.2(5) . . . . ?
C28 C29 C30 C31 -1.6(10) . . . . ?
C29 C30 C31 C32 1.1(10) . . . . ?
C29 C30 C31 C34 -179.0(6) . . . . ?
C30 C31 C32 C33 1.1(11) . . . . ?
C34 C31 C32 C33 -178.8(7) . . . . ?
C31 C32 C33 C28 -2.9(11) . . . . ?
C29 C28 C33 C32 2.5(10) . . . . ?
S1 C28 C33 C32 -178.6(5) . . . . ?
C40 C35 C36 C37 -5.6(13) . . . . ?
S2 C35 C36 C37 177.2(7) . . . . ?
C35 C36 C37 C38 0.7(13) . . . . ?
C36 C37 C38 C39 6.0(14) . . . . ?
C36 C37 C38 C41 -179.5(9) . . . . ?
C37 C38 C39 C40 -8.0(18) . . . . ?
C41 C38 C39 C40 177.4(11) . . . . ?
C36 C35 C40 C39 3.7(16) . . . . ?
S2 C35 C40 C39 -179.1(10) . . . . ?
C38 C39 C40 C35 3(2) . . . . ?
C48 C42 C43 C44 5.9(16) . . . . ?
S3 C42 C43 C44 -176.3(9) . . . . ?
C42 C43 C44 C45 -9(2) . . . . ?
C43 C44 C45 C47 7(2) . . . . ?
C43 C44 C45 C46 -175.9(13) . . . . ?
C44 C45 C47 C48 -2.3(17) . . . . ?
C46 C45 C47 C48 -179.8(11) . . . . ?
C45 C47 C48 C42 -0.1(14) . . . . ?
C43 C42 C48 C47 -1.7(13) . . . . ?
S3 C42 C48 C47 -179.5(7) . . . . ?
N10 Ni2 O8 C26' 97.5(17) . . . . ?
N6 Ni2 O8 C26' -171.3(17) . . . . ?
N2 Ni2 O8 C26' -136(14) . . . . ?
O9 Ni2 O8 C26' 8.6(17) . . . . ?
O7 Ni2 O8 C26' -81.2(17) . . . . ?
N10 Ni2 O8 C26 157.1(16) . . . . ?
N6 Ni2 O8 C26 -111.7(16) . . . . ?
N2 Ni2 O8 C26 -77(14) . . . . ?
O9 Ni2 O8 C26 68.2(16) . . . . ?
O7 Ni2 O8 C26 -21.6(16) . . . . ?
N10 Ni2 O9 C25' -107.2(16) . . . . ?
N6 Ni2 O9 C25' 143(100) . . . . ?
N2 Ni2 O9 C25' 161.2(16) . . . . ?
O7 Ni2 O9 C25' 70.8(16) . . . . ?
O8 Ni2 O9 C25' -18.4(16) . . . . ?
N10 Ni2 O9 C25 -167.6(11) . . . . ?
N6 Ni2 O9 C25 83(100) . . . . ?
N2 Ni2 O9 C25 100.8(11) . . . . ?
O7 Ni2 O9 C25 10.4(11) . . . . ?
O8 Ni2 O9 C25 -78.7(12) . . . . ?
C33 C28 S1 O12 29.3(7) . . . . ?
C29 C28 S1 O12 -151.8(5) . . . . ?
C33 C28 S1 O10 149.1(6) . . . . ?
C29 C28 S1 O10 -32.0(6) . . . . ?
C33 C28 S1 O11 -90.8(7) . . . . ?
C29 C28 S1 O11 88.1(6) . . . . ?
C40 C35 S2 O13 75.0(11) . . . . ?
C36 C35 S2 O13 -107.9(10) . . . . ?
C40 C35 S2 O15 -48.7(10) . . . . ?
C36 C35 S2 O15 128.4(8) . . . . ?
C40 C35 S2 O14 -162.1(8) . . . . ?
C36 C35 S2 O14 15.1(8) . . . . ?
C43 C42 S3 O16 175.0(8) . . . . ?
C48 C42 S3 O16 -7.2(8) . . . . ?
C43 C42 S3 O18 -59.7(10) . . . . ?
C48 C42 S3 O18 118.1(8) . . . . ?
C43 C42 S3 O17 59.8(9) . . . . ?
C48 C42 S3 O17 -122.4(8) . . . . ?
